data_7020140
loop_
_publ_author_name
'Romanski, Steffen'
'Kraus, Birgit'
'Guttentag, Miguel'
'Schlundt, Waldemar'
'R\"ucker, Hannelore'
'Adler, Andreas'
'Neud\"orfl, J\"org-Martin'
'Alberto, Roger'
'Amslinger, Sabine'
'Schmalz, Hans-G\"unther'

_publ_section_title
;
 Acyloxybutadiene tricarbonyl iron complexes as enzyme-triggered
 CO-releasing molecules (ET-CORMs): a structure-activity relationship
 study.
;
_journal_issue 45
_journal_name_full 'Dalton transactions (Cambridge, England : 2003)'
_journal_page_first 13862
_journal_page_last 13875
_journal_paper_doi 10.1039/c2dt30662j
_journal_volume 41
_journal_year 2012
_chemical_formula_moiety 'C13 H14 Fe O5'
_chemical_formula_sum 'C13 H14 Fe O5'
_chemical_formula_weight 306.09
_chemical_name_systematic
;
?
;
_space_group_IT_number 14
_symmetry_cell_setting monoclinic
_symmetry_space_group_name_Hall '-P 2ybc'
_symmetry_space_group_name_H-M 'P 1 21/c 1'
_atom_sites_solution_hydrogens geom
_atom_sites_solution_primary direct
_atom_sites_solution_secondary difmap
_audit_creation_method SHELXL-97
_cell_angle_alpha 90.00
_cell_angle_beta 124.757(4)
_cell_angle_gamma 90.00
_cell_formula_units_Z 4
_cell_length_a 9.6264(7)
_cell_length_b 14.1259(7)
_cell_length_c 11.9873(6)
_cell_measurement_reflns_used 6848
_cell_measurement_temperature 100(2)
_cell_measurement_theta_max 26.99
_cell_measurement_theta_min 2.52
_cell_volume 1339.21(15)
_computing_cell_refinement 'Nonius DENZO (Otwinowski, Minor 1997)'
_computing_data_collection 'Nonius COLLECT'
_computing_data_reduction 'Nonius DENZO (Otwinowski, Minor 1997)'
_computing_molecular_graphics 'SCHAKAL99 (E. Keller 1999)'
_computing_publication_material 'PLATON (A. L. Spek 1980-2004)'
_computing_structure_refinement 'SHELXL-97 (Sheldrick, 1997)'
_computing_structure_solution 'SHELXS-97 (Sheldrick, 1997)'
_diffrn_ambient_temperature 100(2)
_diffrn_measured_fraction_theta_full 0.999
_diffrn_measured_fraction_theta_max 0.999
_diffrn_measurement_device_type 'Nonius KappaCCD'
_diffrn_measurement_method Phi/Omega-Scans
_diffrn_radiation_monochromator graphite
_diffrn_radiation_source 'fine-focus sealed tube'
_diffrn_radiation_type MoK\a
_diffrn_radiation_wavelength 0.71073
_diffrn_reflns_av_R_equivalents 0.0380
_diffrn_reflns_av_sigmaI/netI 0.0547
_diffrn_reflns_limit_h_max 12
_diffrn_reflns_limit_h_min -10
_diffrn_reflns_limit_k_max 16
_diffrn_reflns_limit_k_min -18
_diffrn_reflns_limit_l_max 10
_diffrn_reflns_limit_l_min -15
_diffrn_reflns_number 6848
_diffrn_reflns_theta_full 26.99
_diffrn_reflns_theta_max 26.99
_diffrn_reflns_theta_min 2.52
_exptl_absorpt_coefficient_mu 1.138
_exptl_absorpt_correction_type none
_exptl_crystal_colour colourless
_exptl_crystal_density_diffrn 1.518
_exptl_crystal_density_method 'not measured'
_exptl_crystal_description prism
_exptl_crystal_F_000 632
_exptl_crystal_size_max .2
_exptl_crystal_size_mid .07
_exptl_crystal_size_min .02
_refine_diff_density_max 0.533
_refine_diff_density_min -0.466
_refine_diff_density_rms 0.066
_refine_ls_extinction_method none
_refine_ls_goodness_of_fit_ref 1.042
_refine_ls_hydrogen_treatment constr
_refine_ls_matrix_type full
_refine_ls_number_parameters 175
_refine_ls_number_reflns 2918
_refine_ls_number_restraints 0
_refine_ls_restrained_S_all 1.042
_refine_ls_R_factor_all 0.0540
_refine_ls_R_factor_gt 0.0322
_refine_ls_shift/su_max 0.001
_refine_ls_shift/su_mean 0.000
_refine_ls_structure_factor_coef Fsqd
_refine_ls_weighting_details 'calc w=1/[\s^2^(Fo^2^)+(0.0337P)^2^+0.0000P] where P=(Fo^2^+2Fc^2^)/3'
_refine_ls_weighting_scheme calc
_refine_ls_wR_factor_gt 0.0734
_refine_ls_wR_factor_ref 0.0800
_reflns_number_gt 2169
_reflns_number_total 2918
_reflns_threshold_expression >2sigma(I)
_cod_data_source_file c2dt30662j.txt
_cod_data_source_block rac11
_cod_original_cell_volume 1339.21(14)
_cod_original_sg_symbol_H-M P21/c
_cod_database_code 7020140

loop_
_symmetry_equiv_pos_as_xyz
'x, y, z'
'-x, y+1/2, -z+1/2'
'-x, -y, -z'
'x, -y-1/2, z-1/2'

loop_
_atom_site_label
_atom_site_type_symbol
_atom_site_fract_x
_atom_site_fract_y
_atom_site_fract_z
_atom_site_U_iso_or_equiv
_atom_site_adp_type
_atom_site_occupancy
_atom_site_symmetry_multiplicity
_atom_site_calc_flag
_atom_site_refinement_flags
Fe1 Fe 0.91645(3) 0.252682(17) 0.69824(3) 0.01767(11) Uani 1 1 d .
O1 O 0.66031(18) 0.29843(10) 0.41076(15) 0.0301(4) Uani 1 1 d .
O2 O 0.76254(17) 0.37644(9) 0.79676(14) 0.0250(3) Uani 1 1 d .
O3 O 1.19682(18) 0.37323(10) 0.75235(15) 0.0316(4) Uani 1 1 d .
O4 O 0.72899(15) 0.07505(9) 0.54687(13) 0.0195(3) Uani 1 1 d .
O5 O 0.86460(17) -0.05090(9) 0.53397(14) 0.0229(3) Uani 1 1 d .
C1 C 0.7602(3) 0.28095(14) 0.5229(2) 0.0225(5) Uani 1 1 d .
C2 C 0.8218(2) 0.32884(13) 0.7572(2) 0.0204(5) Uani 1 1 d .
C3 C 1.0867(3) 0.32677(14) 0.7326(2) 0.0224(5) Uani 1 1 d .
C4 C 0.8819(2) 0.10929(13) 0.6623(2) 0.0175(4) Uani 1 1 d .
C5 C 0.7368(2) -0.00722(13) 0.48884(19) 0.0187(4) Uani 1 1 d .
C6 C 0.5650(2) -0.03176(14) 0.3688(2) 0.0247(5) Uani 1 1 d .
H6A H 0.5733 -0.0839 0.3189 0.037 Uiso 1 1 calc R
H6B H 0.5148 0.0236 0.3093 0.037 Uiso 1 1 calc R
H6C H 0.4938 -0.0511 0.3991 0.037 Uiso 1 1 calc R
C7 C 0.8879(2) 0.13205(13) 0.7786(2) 0.0189(4) Uani 1 1 d .
H7 H 0.7941 0.1229 0.7838 0.023 Uiso 1 1 d R
C8 C 1.0434(2) 0.17698(13) 0.8804(2) 0.0204(5) Uani 1 1 d .
H8 H 1.0490 0.2017 0.9568 0.024 Uiso 1 1 d R
C9 C 1.2088(2) 0.13273(14) 0.9163(2) 0.0221(5) Uani 1 1 d .
C10 C 1.1999(2) 0.12066(14) 0.7843(2) 0.0210(5) Uani 1 1 d .
H10A H 1.2769 0.1668 0.7837 0.025 Uiso 1 1 calc R
H10B H 1.2384 0.0562 0.7817 0.025 Uiso 1 1 calc R
C11 C 1.0217(2) 0.13568(12) 0.6594(2) 0.0190(4) Uani 1 1 d .
H11 H 1.0087 0.1312 0.5747 0.023 Uiso 1 1 d R
C12 C 1.3587(3) 0.19549(15) 1.0185(2) 0.0321(6) Uani 1 1 d .
H12A H 1.3437 0.2589 0.9801 0.048 Uiso 1 1 calc R
H12B H 1.4638 0.1678 1.0382 0.048 Uiso 1 1 calc R
H12C H 1.3644 0.1999 1.1026 0.048 Uiso 1 1 calc R
C13 C 1.2293(3) 0.03542(14) 0.9825(2) 0.0301(5) Uani 1 1 d .
H13A H 1.2220 0.0431 1.0603 0.045 Uiso 1 1 calc R
H13B H 1.3395 0.0085 1.0133 0.045 Uiso 1 1 calc R
H13C H 1.1393 -0.0071 0.9159 0.045 Uiso 1 1 calc R

loop_
_atom_site_aniso_label
_atom_site_aniso_U_11
_atom_site_aniso_U_22
_atom_site_aniso_U_33
_atom_site_aniso_U_23
_atom_site_aniso_U_13
_atom_site_aniso_U_12
Fe1 0.01817(18) 0.01974(17) 0.01490(18) -0.00103(11) 0.00931(14) -0.00012(11)
O1 0.0323(9) 0.0355(9) 0.0177(9) 0.0023(7) 0.0115(8) 0.0050(7)
O2 0.0244(8) 0.0289(8) 0.0232(9) -0.0035(6) 0.0144(7) 0.0012(6)
O3 0.0322(9) 0.0344(9) 0.0338(10) -0.0042(7) 0.0221(8) -0.0095(7)
O4 0.0163(7) 0.0223(7) 0.0168(8) -0.0047(6) 0.0077(6) -0.0018(6)
O5 0.0234(8) 0.0225(7) 0.0212(8) 0.0001(6) 0.0118(7) 0.0032(6)
C1 0.0261(12) 0.0205(10) 0.0255(13) -0.0029(9) 0.0174(11) -0.0012(9)
C2 0.0187(10) 0.0223(11) 0.0150(11) 0.0018(8) 0.0066(9) 0.0002(9)
C3 0.0264(12) 0.0241(11) 0.0157(12) -0.0016(8) 0.0114(10) 0.0029(9)
C4 0.0176(10) 0.0178(9) 0.0152(11) -0.0008(8) 0.0082(9) 0.0005(8)
C5 0.0232(11) 0.0199(10) 0.0161(11) -0.0010(8) 0.0132(10) -0.0054(9)
C6 0.0217(11) 0.0279(11) 0.0233(12) -0.0060(9) 0.0121(10) -0.0048(9)
C7 0.0209(10) 0.0187(10) 0.0197(12) 0.0022(8) 0.0131(9) 0.0007(8)
C8 0.0236(11) 0.0224(10) 0.0132(11) -0.0002(8) 0.0093(9) 0.0003(8)
C9 0.0175(10) 0.0258(11) 0.0171(11) -0.0019(8) 0.0064(9) 0.0014(9)
C10 0.0171(10) 0.0226(10) 0.0204(12) -0.0019(8) 0.0091(9) 0.0018(8)
C11 0.0213(11) 0.0192(10) 0.0191(11) -0.0020(8) 0.0130(9) 0.0022(8)
C12 0.0248(12) 0.0374(13) 0.0248(13) -0.0047(10) 0.0087(11) -0.0020(10)
C13 0.0298(12) 0.0293(12) 0.0214(12) 0.0025(9) 0.0089(11) 0.0047(9)

loop_
_atom_type_symbol
_atom_type_description
_atom_type_scat_dispersion_real
_atom_type_scat_dispersion_imag
_atom_type_scat_source
C C 0.0033 0.0016 'International Tables Vol C Tables 4.2.6.8 and 6.1.1.4'
H H 0.0000 0.0000 'International Tables Vol C Tables 4.2.6.8 and 6.1.1.4'
Fe Fe 0.3463 0.8444 'International Tables Vol C Tables 4.2.6.8 and 6.1.1.4'
O O 0.0106 0.0060 'International Tables Vol C Tables 4.2.6.8 and 6.1.1.4'

loop_
_geom_angle_atom_site_label_1
_geom_angle_atom_site_label_2
_geom_angle_atom_site_label_3
_geom_angle
C3 Fe1 C2 99.38(9)
C3 Fe1 C1 100.72(9)
C2 Fe1 C1 93.03(9)
C3 Fe1 C7 136.91(9)
C2 Fe1 C7 94.53(9)
C1 Fe1 C7 119.11(9)
C3 Fe1 C4 130.05(8)
C2 Fe1 C4 127.94(8)
C1 Fe1 C4 92.65(8)
C7 Fe1 C4 39.83(7)
C3 Fe1 C8 98.40(8)
C2 Fe1 C8 91.20(8)
C1 Fe1 C8 159.46(8)
C7 Fe1 C8 40.44(7)
C4 Fe1 C8 69.11(8)
C3 Fe1 C11 90.97(8)
C2 Fe1 C11 164.87(8)
C1 Fe1 C11 95.87(8)
C7 Fe1 C11 70.44(8)
C4 Fe1 C11 39.54(7)
C8 Fe1 C11 76.29(8)
C5 O4 C4 117.20(14)
O1 C1 Fe1 179.59(18)
O2 C2 Fe1 178.78(18)
O3 C3 Fe1 178.17(19)
C7 C4 O4 118.86(17)
C7 C4 C11 117.65(17)
O4 C4 C11 122.75(18)
C7 C4 Fe1 69.84(11)
O4 C4 Fe1 119.74(12)
C11 C4 Fe1 72.76(11)
O5 C5 O4 123.04(17)
O5 C5 C6 127.40(17)
O4 C5 C6 109.53(16)
C5 C6 H6A 109.5
C5 C6 H6B 109.5
H6A C6 H6B 109.5
C5 C6 H6C 109.5
H6A C6 H6C 109.5
H6B C6 H6C 109.5
C4 C7 C8 112.34(18)
C4 C7 Fe1 70.33(11)
C8 C7 Fe1 71.17(11)
C4 C7 H7 122.3
C8 C7 H7 125.2
Fe1 C7 H7 122.1
C7 C8 C9 118.33(17)
C7 C8 Fe1 68.39(11)
C9 C8 Fe1 113.51(14)
C7 C8 H8 116.2
C9 C8 H8 113.6
Fe1 C8 H8 119.8
C8 C9 C12 110.11(16)
C8 C9 C13 108.49(17)
C12 C9 C13 108.55(17)
C8 C9 C10 108.45(16)
C12 C9 C10 111.06(18)
C13 C9 C10 110.16(16)
C11 C10 C9 111.53(16)
C11 C10 H10A 109.3
C9 C10 H10A 109.3
C11 C10 H10B 109.3
C9 C10 H10B 109.3
H10A C10 H10B 108.0
C4 C11 C10 119.65(18)
C4 C11 Fe1 67.71(10)
C10 C11 Fe1 107.74(13)
C4 C11 H11 117.4
C10 C11 H11 115.6
Fe1 C11 H11 119.7
C9 C12 H12A 109.5
C9 C12 H12B 109.5
H12A C12 H12B 109.5
C9 C12 H12C 109.5
H12A C12 H12C 109.5
H12B C12 H12C 109.5
C9 C13 H13A 109.5
C9 C13 H13B 109.5
H13A C13 H13B 109.5
C9 C13 H13C 109.5
H13A C13 H13C 109.5
H13B C13 H13C 109.5

loop_
_geom_bond_atom_site_label_1
_geom_bond_atom_site_label_2
_geom_bond_distance
Fe1 C3 1.783(2)
Fe1 C2 1.794(2)
Fe1 C1 1.799(2)
Fe1 C7 2.0518(19)
Fe1 C4 2.0581(18)
Fe1 C8 2.0888(19)
Fe1 C11 2.1244(18)
O1 C1 1.148(2)
O2 C2 1.146(2)
O3 C3 1.151(2)
O4 C5 1.378(2)
O4 C4 1.412(2)
O5 C5 1.195(2)
C4 C7 1.400(3)
C4 C11 1.416(3)
C5 C6 1.487(3)
C6 H6A 0.9800
C6 H6B 0.9800
C6 H6C 0.9800
C7 C8 1.432(3)
C7 H7 0.9482
C8 C9 1.526(3)
C8 H8 0.9517
C9 C12 1.534(3)
C9 C13 1.542(3)
C9 C10 1.545(3)
C10 C11 1.517(3)
C10 H10A 0.9900
C10 H10B 0.9900
C11 H11 0.9510
C12 H12A 0.9800
C12 H12B 0.9800
C12 H12C 0.9800
C13 H13A 0.9800
C13 H13B 0.9800
C13 H13C 0.9800

loop_
_geom_torsion_atom_site_label_1
_geom_torsion_atom_site_label_2
_geom_torsion_atom_site_label_3
_geom_torsion_atom_site_label_4
_geom_torsion
C5 O4 C4 C7 -129.24(18)
C5 O4 C4 C11 60.9(2)
C5 O4 C4 Fe1 148.71(13)
C3 Fe1 C4 C7 118.80(14)
C2 Fe1 C4 C7 -38.90(15)
C1 Fe1 C4 C7 -134.82(13)
C8 Fe1 C4 C7 35.49(12)
C11 Fe1 C4 C7 129.16(17)
C3 Fe1 C4 O4 -128.72(15)
C2 Fe1 C4 O4 73.58(18)
C1 Fe1 C4 O4 -22.34(16)
C7 Fe1 C4 O4 112.48(19)
C8 Fe1 C4 O4 147.97(17)
C11 Fe1 C4 O4 -118.4(2)
C3 Fe1 C4 C11 -10.36(17)
C2 Fe1 C4 C11 -168.06(12)
C1 Fe1 C4 C11 96.02(12)
C7 Fe1 C4 C11 -129.16(17)
C8 Fe1 C4 C11 -93.67(12)
C4 O4 C5 O5 2.1(3)
C4 O4 C5 C6 -179.60(16)
O4 C4 C7 C8 -172.48(15)
C11 C4 C7 C8 -2.1(2)
Fe1 C4 C7 C8 -58.83(13)
O4 C4 C7 Fe1 -113.65(16)
C11 C4 C7 Fe1 56.72(15)
C3 Fe1 C7 C4 -100.88(15)
C2 Fe1 C7 C4 150.21(12)
C1 Fe1 C7 C4 54.19(14)
C8 Fe1 C7 C4 -123.26(17)
C11 Fe1 C7 C4 -31.59(11)
C3 Fe1 C7 C8 22.38(19)
C2 Fe1 C7 C8 -86.53(12)
C1 Fe1 C7 C8 177.45(12)
C4 Fe1 C7 C8 123.26(17)
C11 Fe1 C7 C8 91.67(12)
C4 C7 C8 C9 -47.5(2)
Fe1 C7 C8 C9 -105.90(17)
C4 C7 C8 Fe1 58.35(14)
C3 Fe1 C8 C7 -164.76(13)
C2 Fe1 C8 C7 95.58(12)
C1 Fe1 C8 C7 -6.4(3)
C4 Fe1 C8 C7 -34.98(11)
C11 Fe1 C8 C7 -75.81(12)
C3 Fe1 C8 C9 -52.16(14)
C2 Fe1 C8 C9 -151.82(14)
C1 Fe1 C8 C9 106.2(3)
C7 Fe1 C8 C9 112.60(18)
C4 Fe1 C8 C9 77.62(14)
C11 Fe1 C8 C9 36.79(13)
C7 C8 C9 C12 175.54(19)
Fe1 C8 C9 C12 98.35(18)
C7 C8 C9 C13 -65.8(2)
Fe1 C8 C9 C13 -142.99(14)
C7 C8 C9 C10 53.8(2)
Fe1 C8 C9 C10 -23.35(18)
C8 C9 C10 C11 -12.2(2)
C12 C9 C10 C11 -133.28(17)
C13 C9 C10 C11 106.43(18)
C7 C4 C11 C10 43.1(2)
O4 C4 C11 C10 -146.92(17)
Fe1 C4 C11 C10 98.37(16)
C7 C4 C11 Fe1 -55.26(15)
O4 C4 C11 Fe1 114.71(17)
C9 C10 C11 C4 -32.8(2)
C9 C10 C11 Fe1 41.13(18)
C3 Fe1 C11 C4 172.08(13)
C2 Fe1 C11 C4 38.7(3)
C1 Fe1 C11 C4 -87.04(12)
C7 Fe1 C11 C4 31.81(11)
C8 Fe1 C11 C4 73.67(12)
C3 Fe1 C11 C10 56.60(14)
C2 Fe1 C11 C10 -76.8(3)
C1 Fe1 C11 C10 157.48(14)
C7 Fe1 C11 C10 -83.67(14)
C4 Fe1 C11 C10 -115.48(18)
C8 Fe1 C11 C10 -41.81(13)
